data_7031007
loop_
_publ_author_name
'Zienkiewicz, M.'
'Jab\/lo\'nska-Wawrzycka, A'
'Szlachetko, J.'
'Kayser, Y.'
'Stadnicka, K.'
'Sawka-Dobrowolska, W'
'Jezierska, J.'
'Barszcz, B.'
'S\'a, J'

_publ_section_title
;
 Effective catalytic disproportionation of aqueous H2O2 with di- and
 mono-nuclear manganese(ii) complexes containing pyridine alcohol ligands.
;
_journal_issue 23
_journal_name_full 'Dalton transactions (Cambridge, England : 2003)'
_journal_page_first 8599
_journal_page_last 8608
_journal_paper_doi 10.1039/c3dt53288g
_journal_volume 43
_journal_year 2014
_chemical_formula_moiety 'C16 H18 Mn N4 O2 S2'
_chemical_formula_sum 'C16 H18 Mn N4 O2 S2'
_chemical_formula_weight 417.40
_chemical_name_common 'C14 H18 N2 O2 Mn N2 C2 S2'
_chemical_name_systematic
;
 bis(2-hydroxyethylpyridine)bis(N-thiocyanato)manganese(II)
;
_space_group_IT_number 14
_symmetry_cell_setting monoclinic
_symmetry_space_group_name_Hall '-P 2ybc'
_symmetry_space_group_name_H-M 'P 1 21/c 1'
_atom_sites_solution_primary direct
_atom_sites_solution_secondary difmap
_audit_creation_method SHELXL-97
_cell_angle_alpha 90.00
_cell_angle_beta 112.710(10)
_cell_angle_gamma 90.00
_cell_formula_units_Z 2
_cell_length_a 8.7780(10)
_cell_length_b 14.298(2)
_cell_length_c 7.8482(10)
_cell_measurement_reflns_used 2166
_cell_measurement_temperature 100(2)
_cell_measurement_theta_max 27.98
_cell_measurement_theta_min 2.89
_cell_volume 908.6(2)
_computing_cell_refinement
;
 CrysAlis RED, Oxford Diffraction Ltd., version 1.171.13.66
;
_computing_data_collection
;
 CrysAlis CCD, Oxford Diffraction Ltd., version 1.171.13.66
;
_computing_data_reduction
;
 CrysAlis RED, Oxford Diffraction Ltd., version 1.171.13.66
;
_computing_publication_material 'SHELXL-97 (Sheldrick, 199)'
_computing_structure_refinement 'SHELXL-97 (Sheldrick, 1997)'
_computing_structure_solution 'SHELXS-97 (Sheldrick, 1990)'
_diffrn_ambient_temperature 100(2)
_diffrn_measured_fraction_theta_full 0.985
_diffrn_measured_fraction_theta_max 0.985
_diffrn_measurement_device_type 'KM4 CCD'
_diffrn_measurement_method w/
_diffrn_radiation_monochromator graphite
_diffrn_radiation_source 'fine-focus sealed tube'
_diffrn_radiation_type MoK\a
_diffrn_radiation_wavelength 0.71073
_diffrn_reflns_av_R_equivalents 0.0410
_diffrn_reflns_av_sigmaI/netI 0.0440
_diffrn_reflns_limit_h_max 11
_diffrn_reflns_limit_h_min -10
_diffrn_reflns_limit_k_max 18
_diffrn_reflns_limit_k_min -18
_diffrn_reflns_limit_l_max 10
_diffrn_reflns_limit_l_min -10
_diffrn_reflns_number 6925
_diffrn_reflns_theta_full 27.98
_diffrn_reflns_theta_max 27.98
_diffrn_reflns_theta_min 2.89
_exptl_absorpt_coefficient_mu 0.973
_exptl_absorpt_correction_T_max 0.901
_exptl_absorpt_correction_T_min 0.846
_exptl_absorpt_correction_type analytical
_exptl_absorpt_process_details
;
 CrysAlis RED, Oxford Diffraction td. Version 1.171.13.66
 Analytical numeric absorption correction using multifaceted
 crystal model based on expesion derived by R. C. Clark & J.S.Reid
 Acta Cryst. A51,887-897.
;
_exptl_crystal_colour white
_exptl_crystal_density_diffrn 1.526
_exptl_crystal_density_method 'not measured'
_exptl_crystal_description plate
_exptl_crystal_F_000 430
_exptl_crystal_size_max 0.232
_exptl_crystal_size_mid 0.207
_exptl_crystal_size_min 0.150
_refine_diff_density_max 0.466
_refine_diff_density_min -0.295
_refine_diff_density_rms 0.065
_refine_ls_extinction_method none
_refine_ls_goodness_of_fit_ref 0.936
_refine_ls_hydrogen_treatment mixed
_refine_ls_matrix_type full
_refine_ls_number_parameters 127
_refine_ls_number_reflns 2166
_refine_ls_number_restraints 0
_refine_ls_restrained_S_all 0.936
_refine_ls_R_factor_all 0.0553
_refine_ls_R_factor_gt 0.0386
_refine_ls_shift/su_max 0.000
_refine_ls_shift/su_mean 0.000
_refine_ls_structure_factor_coef Fsqd
_refine_ls_weighting_details 'calc w=1/[\s^2^(Fo^2^)+(0.0648P)^2^+0.0000P] where P=(Fo^2^+2Fc^2^)/3'
_refine_ls_weighting_scheme calc
_refine_ls_wR_factor_gt 0.0921
_refine_ls_wR_factor_ref 0.0967
_reflns_number_gt 1669
_reflns_number_total 2166
_reflns_threshold_expression >2sigma(I)
_cod_data_source_file c3dt53288g.txt
_cod_data_source_block 2
_cod_original_sg_symbol_H-M 'P 21/c'
_cod_database_code 7031007

loop_
_symmetry_equiv_pos_as_xyz
'x, y, z'
'-x, y+1/2, -z+1/2'
'-x, -y, -z'
'x, -y-1/2, z-1/2'

loop_
_atom_site_label
_atom_site_type_symbol
_atom_site_fract_x
_atom_site_fract_y
_atom_site_fract_z
_atom_site_U_iso_or_equiv
_atom_site_adp_type
_atom_site_occupancy
_atom_site_symmetry_multiplicity
_atom_site_calc_flag
_atom_site_refinement_flags
Mn1 Mn 0.0000 0.0000 0.0000 0.01615(15) Uani 1 2 d S
S1 S -0.19985(7) 0.20965(4) -0.53097(8) 0.02301(16) Uani 1 1 d .
O1 O 0.0515(2) 0.12853(11) 0.1674(2) 0.0205(3) Uani 1 1 d .
H1 H -0.018(4) 0.164(2) 0.136(4) 0.039(9) Uiso 1 1 d .
N1 N 0.2138(2) 0.04363(13) -0.0717(2) 0.0177(4) Uani 1 1 d .
N2 N -0.1539(2) 0.08311(13) -0.2424(3) 0.0216(4) Uani 1 1 d .
C1 C -0.1731(3) 0.13623(14) -0.3610(3) 0.0187(5) Uani 1 1 d .
C2 C 0.3387(3) 0.09737(14) 0.0396(3) 0.0173(4) Uani 1 1 d .
C3 C 0.4596(3) 0.13089(15) -0.0188(3) 0.0209(5) Uani 1 1 d .
H3 H 0.5449 0.1682 0.0590 0.020(6) Uiso 1 1 calc R
C4 C 0.4522(3) 0.10834(15) -0.1934(3) 0.0234(5) Uani 1 1 d .
H4 H 0.5324 0.1299 -0.2340 0.027(7) Uiso 1 1 calc R
C5 C 0.3230(3) 0.05299(15) -0.3068(3) 0.0225(5) Uani 1 1 d .
H5 H 0.3145 0.0369 -0.4250 0.032(7) Uiso 1 1 calc R
C6 C 0.2080(3) 0.02250(15) -0.2403(3) 0.0198(5) Uani 1 1 d .
H6 H 0.1216 -0.0147 -0.3164 0.024(7) Uiso 1 1 calc R
C7 C 0.3450(3) 0.11861(15) 0.2303(3) 0.0203(5) Uani 1 1 d .
H71 H 0.4488 0.1496 0.3002 0.024(7) Uiso 1 1 calc R
H72 H 0.3436 0.0600 0.2920 0.016(6) Uiso 1 1 calc R
C8 C 0.2040(3) 0.17989(15) 0.2342(3) 0.0215(5) Uani 1 1 d .
H81 H 0.2281 0.2007 0.3596 0.021(6) Uiso 1 1 calc R
H82 H 0.1935 0.2347 0.1577 0.028(7) Uiso 1 1 calc R

loop_
_atom_site_aniso_label
_atom_site_aniso_U_11
_atom_site_aniso_U_22
_atom_site_aniso_U_33
_atom_site_aniso_U_23
_atom_site_aniso_U_13
_atom_site_aniso_U_12
Mn1 0.0193(3) 0.0138(2) 0.0178(3) 0.00022(18) 0.0099(2) -0.00081(18)
S1 0.0277(3) 0.0198(3) 0.0213(3) 0.0037(2) 0.0092(3) -0.0021(2)
O1 0.0206(8) 0.0168(7) 0.0257(9) -0.0022(7) 0.0106(7) 0.0005(7)
N1 0.0196(10) 0.0172(8) 0.0174(10) 0.0009(7) 0.0083(8) 0.0010(7)
N2 0.0240(10) 0.0189(9) 0.0232(10) 0.0011(8) 0.0103(8) -0.0001(8)
C1 0.0188(11) 0.0171(10) 0.0212(11) -0.0030(9) 0.0087(9) 0.0002(8)
C2 0.0191(11) 0.0141(9) 0.0208(11) 0.0017(8) 0.0102(9) 0.0028(8)
C3 0.0205(12) 0.0184(10) 0.0253(12) 0.0013(9) 0.0103(10) -0.0008(8)
C4 0.0252(12) 0.0224(11) 0.0288(13) 0.0038(10) 0.0172(10) 0.0019(9)
C5 0.0273(13) 0.0224(11) 0.0221(12) 0.0018(9) 0.0144(10) 0.0056(9)
C6 0.0228(12) 0.0176(10) 0.0196(11) 0.0000(8) 0.0088(10) 0.0017(8)
C7 0.0212(11) 0.0206(10) 0.0201(12) -0.0031(9) 0.0092(10) -0.0046(9)
C8 0.0245(12) 0.0194(11) 0.0229(12) -0.0047(9) 0.0115(10) -0.0034(9)

loop_
_atom_type_symbol
_atom_type_description
_atom_type_scat_dispersion_real
_atom_type_scat_dispersion_imag
_atom_type_scat_source
C C 0.0033 0.0016 'International Tables Vol C Tables 4.2.6.8 and 6.1.1.4'
H H 0.0000 0.0000 'International Tables Vol C Tables 4.2.6.8 and 6.1.1.4'
N N 0.0061 0.0033 'International Tables Vol C Tables 4.2.6.8 and 6.1.1.4'
O O 0.0106 0.0060 'International Tables Vol C Tables 4.2.6.8 and 6.1.1.4'
Mn Mn 0.3368 0.7283 'International Tables Vol C Tables 4.2.6.8 and 6.1.1.4'
S S 0.1246 0.1234 'International Tables Vol C Tables 4.2.6.8 and 6.1.1.4'

loop_
_geom_angle_atom_site_label_1
_geom_angle_atom_site_label_2
_geom_angle_atom_site_label_3
_geom_angle
_geom_angle_site_symmetry_1
_geom_angle_site_symmetry_3
O1 Mn1 O1 180.0 3 .
O1 Mn1 N2 88.92(7) 3 3
O1 Mn1 N2 91.08(7) . 3
O1 Mn1 N2 91.08(7) 3 .
O1 Mn1 N2 88.92(7) . .
N2 Mn1 N2 180.00(8) 3 .
O1 Mn1 N1 94.65(6) 3 .
O1 Mn1 N1 85.34(6) . .
N2 Mn1 N1 94.18(7) 3 .
N2 Mn1 N1 85.82(7) . .
O1 Mn1 N1 85.35(6) 3 3
O1 Mn1 N1 94.66(6) . 3
N2 Mn1 N1 85.82(7) 3 3
N2 Mn1 N1 94.18(7) . 3
N1 Mn1 N1 180.0 . 3
C8 O1 Mn1 126.30(13) . .
C8 O1 H1 107(2) . .
Mn1 O1 H1 115(2) . .
C6 N1 C2 118.73(19) . .
C6 N1 Mn1 117.90(15) . .
C2 N1 Mn1 123.05(14) . .
C1 N2 Mn1 153.31(18) . .
N2 C1 S1 178.9(2) . .
N1 C2 C3 121.0(2) . .
N1 C2 C7 117.85(19) . .
C3 C2 C7 121.1(2) . .
C4 C3 C2 119.6(2) . .
C4 C3 H3 120.2 . .
C2 C3 H3 120.2 . .
C5 C4 C3 118.9(2) . .
C5 C4 H4 120.6 . .
C3 C4 H4 120.6 . .
C6 C5 C4 118.4(2) . .
C6 C5 H5 120.8 . .
C4 C5 H5 120.8 . .
N1 C6 C5 123.4(2) . .
N1 C6 H6 118.3 . .
C5 C6 H6 118.3 . .
C2 C7 C8 114.62(18) . .
C2 C7 H71 108.6 . .
C8 C7 H71 108.6 . .
C2 C7 H72 108.6 . .
C8 C7 H72 108.6 . .
H71 C7 H72 107.6 . .
O1 C8 C7 110.36(18) . .
O1 C8 H81 109.6 . .
C7 C8 H81 109.6 . .
O1 C8 H82 109.6 . .
C7 C8 H82 109.6 . .
H81 C8 H82 108.1 . .

loop_
_geom_bond_atom_site_label_1
_geom_bond_atom_site_label_2
_geom_bond_distance
_geom_bond_site_symmetry_2
Mn1 O1 2.2020(16) 3
Mn1 O1 2.2020(16) .
Mn1 N2 2.2070(19) 3
Mn1 N2 2.2070(19) .
Mn1 N1 2.2461(18) .
Mn1 N1 2.2461(18) 3
S1 C1 1.642(2) .
O1 C8 1.437(3) .
O1 H1 0.76(3) .
N1 C6 1.339(3) .
N1 C2 1.348(3) .
N2 C1 1.162(3) .
C2 C3 1.393(3) .
C2 C7 1.507(3) .
C3 C4 1.384(3) .
C3 H3 0.9300 .
C4 C5 1.387(3) .
C4 H4 0.9300 .
C5 C6 1.375(3) .
C5 H5 0.9300 .
C6 H6 0.9300 .
C7 C8 1.526(3) .
C7 H71 0.9700 .
C7 H72 0.9700 .
C8 H81 0.9700 .
C8 H82 0.9700 .

loop_
_geom_hbond_atom_site_label_D
_geom_hbond_atom_site_label_H
_geom_hbond_atom_site_label_A
_geom_hbond_distance_DH
_geom_hbond_distance_HA
_geom_hbond_distance_DA
_geom_hbond_angle_DHA
_geom_hbond_site_symmetry_A
O1 H1 S1 0.76(3) 2.43(3) 3.1611(18) 162(3) 4_566
C7 H72 N2 0.97 2.57 3.356(3) 138.1 3
